data_7218291
loop_
_publ_author_name
'Liu, Lin'
'Zhang, Gong-Ming'
'Zhu, Ru-Gang'
'Liu, Yong-Hui'
'Yao, Hui-Meng'
'Han, Zheng-Bo'

_publ_section_title
;
 Dinuclear Cd(ii), Mn(ii) and Cu(ii) complexes derived from
 (anthraquinone-1-diyl) benzoate: DNA binding and cleavage studies
;
_journal_issue 87
_journal_name_full 'RSC Adv.'
_journal_page_first 46639
_journal_paper_doi 10.1039/C4RA07997C
_journal_volume 4
_journal_year 2014
_chemical_formula_sum 'C90 H62 Cd2 N2 O20'
_chemical_formula_weight 1716.24
_chemical_name_systematic
;
 ?
;
_space_group_IT_number 2
_symmetry_cell_setting triclinic
_symmetry_space_group_name_Hall '-P 1'
_symmetry_space_group_name_H-M 'P -1'
_atom_sites_solution_hydrogens geom
_atom_sites_solution_primary direct
_atom_sites_solution_secondary difmap
_audit_creation_method SHELXL-97
_cell_angle_alpha 109.295(3)
_cell_angle_beta 97.629(3)
_cell_angle_gamma 103.764(3)
_cell_formula_units_Z 1
_cell_length_a 8.0107(19)
_cell_length_b 14.519(4)
_cell_length_c 17.487(4)
_cell_measurement_temperature 293(2)
_cell_volume 1814.3(8)
_computing_cell_refinement 'SAINT (Bruker, 2001)'
_computing_data_collection 'SMART (Bruker, 2001)'
_computing_data_reduction 'SAINT (Bruker, 2001)'
_computing_molecular_graphics 'SHELXTL (Bruker, 2001)'
_computing_publication_material 'SHELXTL (Bruker, 2001)'
_computing_structure_refinement 'SHELXL97 (Sheldrick, 1997)'
_computing_structure_solution 'SHELXS97 (Sheldrick, 1997)'
_diffrn_ambient_temperature 293(2)
_diffrn_measured_fraction_theta_full 0.981
_diffrn_measured_fraction_theta_max 0.981
_diffrn_measurement_device_type 'Bruker SMART APEX area-detector'
_diffrn_measurement_method '\f and \w scan'
_diffrn_radiation_monochromator graphite
_diffrn_radiation_source 'fine-focus sealed tube'
_diffrn_radiation_type MoK\a
_diffrn_radiation_wavelength 0.71073
_diffrn_reflns_av_R_equivalents 0.0245
_diffrn_reflns_av_sigmaI/netI 0.0492
_diffrn_reflns_limit_h_max 7
_diffrn_reflns_limit_h_min -9
_diffrn_reflns_limit_k_max 17
_diffrn_reflns_limit_k_min -17
_diffrn_reflns_limit_l_max 20
_diffrn_reflns_limit_l_min -21
_diffrn_reflns_number 11272
_diffrn_reflns_theta_full 26.00
_diffrn_reflns_theta_max 26.00
_diffrn_reflns_theta_min 1.56
_diffrn_standards_decay_% 0
_diffrn_standards_interval_time 0
_diffrn_standards_number 0
_exptl_absorpt_coefficient_mu 0.668
_exptl_absorpt_correction_T_max 0.8412
_exptl_absorpt_correction_T_min 0.7768
_exptl_absorpt_correction_type multi-scan
_exptl_crystal_density_diffrn 1.571
_exptl_crystal_density_method 'not measured'
_exptl_crystal_F_000 872
_exptl_crystal_size_max 0.40
_exptl_crystal_size_mid 0.32
_exptl_crystal_size_min 0.27
_refine_diff_density_max 1.517
_refine_diff_density_min -0.790
_refine_diff_density_rms 0.099
_refine_ls_extinction_method none
_refine_ls_goodness_of_fit_ref 1.044
_refine_ls_hydrogen_treatment mixed
_refine_ls_matrix_type full
_refine_ls_number_parameters 494
_refine_ls_number_reflns 6996
_refine_ls_number_restraints 0
_refine_ls_restrained_S_all 1.044
_refine_ls_R_factor_all 0.0649
_refine_ls_R_factor_gt 0.0514
_refine_ls_shift/su_max 0.001
_refine_ls_shift/su_mean 0.000
_refine_ls_structure_factor_coef Fsqd
_refine_ls_weighting_details 'calc w=1/[\s^2^(Fo^2^)+(0.0863P)^2^+1.5240P] where P=(Fo^2^+2Fc^2^)/3'
_refine_ls_weighting_scheme calc
_refine_ls_wR_factor_gt 0.1400
_refine_ls_wR_factor_ref 0.1506
_reflns_number_gt 5686
_reflns_number_total 6996
_reflns_threshold_expression >2sigma(I)
_cod_data_source_file c4ra07997c2.cif
_cod_data_source_block 1
_cod_depositor_comments
;
The following automatic conversions were performed:

'_symmetry_cell_setting' value 'Triclinic' changed to 'triclinic'
according to
/usr/data/users/saulius/crontab/automatic-downloads/rss-feeds/RSC/lib/dictionaries/cif_core.dic
dictionary named 'cif_core.dic' version 2.4.2 from 2011-04-26.

Automatic conversion script
Id: cif_fix_values 2827 2014-09-09 07:05:25Z andrius 
;
_cod_original_sg_symbol_H-M P-1
_cod_database_code 7218291

loop_
_symmetry_equiv_pos_as_xyz
'x, y, z'
'-x, -y, -z'

loop_
_atom_site_label
_atom_site_type_symbol
_atom_site_fract_x
_atom_site_fract_y
_atom_site_fract_z
_atom_site_U_iso_or_equiv
_atom_site_adp_type
_atom_site_occupancy
_atom_site_symmetry_multiplicity
_atom_site_calc_flag
_atom_site_refinement_flags
Cd1 Cd 1.25304(4) 0.42333(3) 0.44059(2) 0.03600(14) Uani 1 1 d .
C1 C 0.9485(6) 0.3080(3) 0.3223(3) 0.0372(10) Uani 1 1 d .
C2 C 0.7942(6) 0.2356(3) 0.2530(3) 0.0315(9) Uani 1 1 d .
C3 C 0.8030(6) 0.2147(3) 0.1701(3) 0.0348(10) Uani 1 1 d .
H3A H 0.9037 0.2474 0.1572 0.042 Uiso 1 1 calc R
C4 C 0.6599(6) 0.1447(4) 0.1071(3) 0.0419(11) Uani 1 1 d .
H4A H 0.6633 0.1323 0.0517 0.050 Uiso 1 1 calc R
C5 C 0.5126(6) 0.0935(4) 0.1262(3) 0.0392(11) Uani 1 1 d .
H5A H 0.4185 0.0459 0.0834 0.047 Uiso 1 1 calc R
C6 C 0.5031(6) 0.1118(3) 0.2076(3) 0.0312(9) Uani 1 1 d .
C7 C 0.6438(6) 0.1848(3) 0.2709(3) 0.0328(9) Uani 1 1 d .
H7A H 0.6367 0.1997 0.3261 0.039 Uiso 1 1 calc R
C8 C 0.3396(6) 0.0597(3) 0.2282(3) 0.0327(9) Uani 1 1 d .
C9 C 0.1986(6) 0.0997(4) 0.2248(4) 0.0456(12) Uani 1 1 d .
H9A H 0.2101 0.1565 0.2101 0.055 Uiso 1 1 calc R
C10 C 0.0426(7) 0.0578(4) 0.2427(4) 0.0514(14) Uani 1 1 d .
H10A H -0.0500 0.0857 0.2391 0.062 Uiso 1 1 calc R
C11 C 0.0239(6) -0.0249(4) 0.2656(3) 0.0450(12) Uani 1 1 d .
H11A H -0.0802 -0.0516 0.2794 0.054 Uiso 1 1 calc R
C12 C 0.1582(5) -0.0691(3) 0.2684(3) 0.0344(10) Uani 1 1 d .
C13 C 0.3195(5) -0.0268(3) 0.2501(3) 0.0285(9) Uani 1 1 d .
C14 C 0.1309(6) -0.1590(4) 0.2938(3) 0.0396(11) Uani 1 1 d .
C15 C 0.2759(6) -0.2053(3) 0.2992(3) 0.0347(10) Uani 1 1 d .
C16 C 0.2562(6) -0.2877(4) 0.3248(3) 0.0423(11) Uani 1 1 d .
H16A H 0.1528 -0.3128 0.3398 0.051 Uiso 1 1 calc R
C17 C 0.3881(7) -0.3319(4) 0.3279(4) 0.0501(13) Uani 1 1 d .
H17A H 0.3740 -0.3870 0.3449 0.060 Uiso 1 1 calc R
C18 C 0.5423(7) -0.2952(4) 0.3059(4) 0.0516(13) Uani 1 1 d .
H18A H 0.6310 -0.3263 0.3074 0.062 Uiso 1 1 calc R
C19 C 0.5651(6) -0.2128(3) 0.2819(3) 0.0389(11) Uani 1 1 d .
H19A H 0.6697 -0.1880 0.2677 0.047 Uiso 1 1 calc R
C20 C 0.4326(5) -0.1664(3) 0.2787(3) 0.0301(9) Uani 1 1 d .
C21 C 0.4632(5) -0.0752(3) 0.2548(3) 0.0337(10) Uani 1 1 d .
C22 C 1.3500(6) 0.5009(3) 0.6168(3) 0.0339(10) Uani 1 1 d .
C23 C 1.3697(5) 0.5392(3) 0.7085(2) 0.0256(8) Uani 1 1 d .
C24 C 1.5201(5) 0.6136(3) 0.7619(3) 0.0289(9) Uani 1 1 d .
H24A H 1.6134 0.6399 0.7411 0.035 Uiso 1 1 calc R
C25 C 1.5304(6) 0.6489(3) 0.8472(3) 0.0347(10) Uani 1 1 d .
H25A H 1.6299 0.7006 0.8833 0.042 Uiso 1 1 calc R
C26 C 1.3943(6) 0.6079(3) 0.8792(3) 0.0325(9) Uani 1 1 d .
H26A H 1.4031 0.6321 0.9363 0.039 Uiso 1 1 calc R
C27 C 1.2450(5) 0.5309(3) 0.8258(3) 0.0266(8) Uani 1 1 d .
C28 C 1.2313(5) 0.4988(3) 0.7408(3) 0.0271(9) Uani 1 1 d .
H28A H 1.1290 0.4498 0.7046 0.033 Uiso 1 1 calc R
C29 C 1.0901(5) 0.4876(3) 0.8572(2) 0.0268(8) Uani 1 1 d .
C30 C 0.9487(6) 0.5260(3) 0.8513(3) 0.0367(10) Uani 1 1 d .
H30A H 0.9546 0.5769 0.8296 0.044 Uiso 1 1 calc R
C31 C 0.7974(6) 0.4899(4) 0.8771(3) 0.0396(11) Uani 1 1 d .
H31A H 0.7048 0.5179 0.8740 0.048 Uiso 1 1 calc R
C32 C 0.7862(6) 0.4132(3) 0.9068(3) 0.0346(10) Uani 1 1 d .
H32A H 0.6856 0.3892 0.9243 0.041 Uiso 1 1 calc R
C33 C 0.9233(5) 0.3707(3) 0.9113(3) 0.0277(9) Uani 1 1 d .
C34 C 1.0791(5) 0.4088(3) 0.8882(3) 0.0278(9) Uani 1 1 d .
C35 C 0.8973(6) 0.2832(3) 0.9400(3) 0.0340(10) Uani 1 1 d .
C36 C 1.0403(6) 0.2350(3) 0.9424(3) 0.0304(9) Uani 1 1 d .
C37 C 1.0170(7) 0.1495(4) 0.9641(3) 0.0447(12) Uani 1 1 d .
H37A H 0.9144 0.1251 0.9800 0.054 Uiso 1 1 calc R
C38 C 1.1460(7) 0.1011(4) 0.9619(4) 0.0499(13) Uani 1 1 d .
H38A H 1.1297 0.0437 0.9760 0.060 Uiso 1 1 calc R
C39 C 1.2998(6) 0.1375(4) 0.9389(3) 0.0421(11) Uani 1 1 d .
H39A H 1.3863 0.1046 0.9375 0.051 Uiso 1 1 calc R
C40 C 1.3240(6) 0.2224(3) 0.9182(3) 0.0345(10) Uani 1 1 d .
H40A H 1.4276 0.2469 0.9031 0.041 Uiso 1 1 calc R
C41 C 1.1962(5) 0.2716(3) 0.9195(3) 0.0293(9) Uani 1 1 d .
C42 C 1.2260(6) 0.3643(3) 0.8963(3) 0.0326(10) Uani 1 1 d .
O1 O 0.9363(5) 0.3264(3) 0.3963(2) 0.0562(10) Uani 1 1 d .
O2 O 1.0898(4) 0.3458(3) 0.3049(2) 0.0470(8) Uani 1 1 d .
O3 O -0.0085(5) -0.1932(3) 0.3101(3) 0.0719(13) Uani 1 1 d .
O4 O 0.6053(5) -0.0406(3) 0.2414(3) 0.0637(12) Uani 1 1 d .
O5 O 1.2010(4) 0.4470(3) 0.5702(2) 0.0508(9) Uani 1 1 d .
O6 O 1.4778(5) 0.5213(3) 0.5854(2) 0.0598(11) Uani 1 1 d .
O7 O 0.7579(5) 0.2482(3) 0.9561(3) 0.0553(10) Uani 1 1 d .
O8 O 1.3700(5) 0.4002(3) 0.8852(3) 0.0638(12) Uani 1 1 d .
O9 O 1.3439(10) 0.2818(4) 0.4410(4) 0.107(2) Uani 1 1 d .
O1W O 1.1663(5) 0.5709(3) 0.4572(2) 0.0547(9) Uani 1 1 d .
H1WB H 1.0685 0.5664 0.4283 0.066 Uiso 1 1 d R
H1WA H 1.2326 0.6287 0.4921 0.066 Uiso 1 1 d R
C44 C 1.469(2) 0.1416(12) 0.4730(10) 0.211(7) Uiso 1 1 d .
H44A H 1.4837 0.0841 0.4855 0.317 Uiso 1 1 calc R
H44B H 1.5530 0.2033 0.5131 0.317 Uiso 1 1 calc R
H44C H 1.4862 0.1336 0.4182 0.317 Uiso 1 1 calc R
C45 C 1.264(3) 0.2284(15) 0.4584(12) 0.204(8) Uiso 1 1 d .
H45A H 1.1541 0.2384 0.4622 0.245 Uiso 1 1 calc R
C43 C 1.217(3) 0.0740(14) 0.4963(13) 0.252(9) Uiso 1 1 d .
H43A H 1.0981 0.0713 0.5005 0.379 Uiso 1 1 calc R
H43B H 1.2858 0.0825 0.5489 0.379 Uiso 1 1 calc R
H43C H 1.2176 0.0115 0.4544 0.379 Uiso 1 1 calc R
N1 N 1.2829(16) 0.1477(9) 0.4767(7) 0.154(4) Uiso 1 1 d .

loop_
_atom_site_aniso_label
_atom_site_aniso_U_11
_atom_site_aniso_U_22
_atom_site_aniso_U_33
_atom_site_aniso_U_23
_atom_site_aniso_U_13
_atom_site_aniso_U_12
Cd1 0.0275(2) 0.0437(2) 0.0300(2) 0.01164(15) 0.00903(13) 0.00060(14)
C1 0.028(2) 0.035(2) 0.041(3) 0.010(2) 0.004(2) 0.0034(19)
C2 0.026(2) 0.028(2) 0.038(2) 0.0112(18) 0.0048(18) 0.0063(17)
C3 0.030(2) 0.032(2) 0.043(3) 0.019(2) 0.0075(19) 0.0032(18)
C4 0.042(3) 0.047(3) 0.032(2) 0.017(2) 0.004(2) 0.005(2)
C5 0.031(2) 0.037(2) 0.040(3) 0.012(2) -0.002(2) 0.0024(19)
C6 0.029(2) 0.024(2) 0.041(2) 0.0142(18) 0.0047(19) 0.0079(17)
C7 0.032(2) 0.033(2) 0.034(2) 0.0121(19) 0.0085(19) 0.0089(18)
C8 0.025(2) 0.029(2) 0.041(3) 0.0119(19) 0.0041(18) 0.0065(17)
C9 0.031(3) 0.039(3) 0.070(4) 0.026(3) 0.008(2) 0.013(2)
C10 0.028(3) 0.046(3) 0.082(4) 0.024(3) 0.008(3) 0.017(2)
C11 0.023(2) 0.044(3) 0.067(3) 0.018(3) 0.015(2) 0.011(2)
C12 0.019(2) 0.035(2) 0.043(3) 0.011(2) 0.0079(18) 0.0039(17)
C13 0.020(2) 0.027(2) 0.036(2) 0.0119(18) 0.0038(17) 0.0038(16)
C14 0.024(2) 0.043(3) 0.058(3) 0.025(2) 0.016(2) 0.0083(19)
C15 0.027(2) 0.032(2) 0.042(3) 0.014(2) 0.0085(19) 0.0031(18)
C16 0.037(3) 0.037(2) 0.055(3) 0.023(2) 0.014(2) 0.006(2)
C17 0.054(3) 0.044(3) 0.065(4) 0.034(3) 0.017(3) 0.016(2)
C18 0.049(3) 0.050(3) 0.074(4) 0.034(3) 0.021(3) 0.027(3)
C19 0.030(2) 0.038(2) 0.059(3) 0.025(2) 0.017(2) 0.014(2)
C20 0.025(2) 0.030(2) 0.037(2) 0.0141(19) 0.0082(18) 0.0072(17)
C21 0.019(2) 0.038(2) 0.049(3) 0.022(2) 0.0124(19) 0.0078(18)
C22 0.032(2) 0.039(2) 0.036(2) 0.019(2) 0.011(2) 0.0104(19)
C23 0.025(2) 0.028(2) 0.028(2) 0.0129(17) 0.0115(17) 0.0091(16)
C24 0.024(2) 0.030(2) 0.037(2) 0.0167(18) 0.0120(18) 0.0069(17)
C25 0.028(2) 0.032(2) 0.037(2) 0.0104(19) 0.0053(19) 0.0005(18)
C26 0.028(2) 0.037(2) 0.027(2) 0.0096(18) 0.0064(18) 0.0043(18)
C27 0.025(2) 0.028(2) 0.031(2) 0.0134(17) 0.0107(17) 0.0099(17)
C28 0.021(2) 0.027(2) 0.031(2) 0.0109(17) 0.0062(16) 0.0016(16)
C29 0.025(2) 0.031(2) 0.025(2) 0.0107(17) 0.0101(16) 0.0058(17)
C30 0.036(2) 0.036(2) 0.050(3) 0.024(2) 0.018(2) 0.015(2)
C31 0.029(2) 0.052(3) 0.051(3) 0.027(2) 0.016(2) 0.023(2)
C32 0.023(2) 0.045(3) 0.040(3) 0.018(2) 0.0142(19) 0.0118(19)
C33 0.023(2) 0.031(2) 0.030(2) 0.0135(18) 0.0082(17) 0.0071(17)
C34 0.022(2) 0.033(2) 0.028(2) 0.0114(17) 0.0091(16) 0.0077(17)
C35 0.026(2) 0.040(2) 0.042(3) 0.022(2) 0.0157(19) 0.0082(19)
C36 0.026(2) 0.031(2) 0.035(2) 0.0169(19) 0.0078(18) 0.0050(17)
C37 0.039(3) 0.045(3) 0.058(3) 0.029(3) 0.019(2) 0.011(2)
C38 0.045(3) 0.045(3) 0.074(4) 0.038(3) 0.017(3) 0.015(2)
C39 0.036(3) 0.044(3) 0.054(3) 0.024(2) 0.010(2) 0.017(2)
C40 0.025(2) 0.039(2) 0.043(3) 0.019(2) 0.0081(19) 0.0089(18)
C41 0.023(2) 0.033(2) 0.032(2) 0.0144(18) 0.0069(17) 0.0056(17)
C42 0.024(2) 0.037(2) 0.043(3) 0.020(2) 0.0153(19) 0.0090(18)
O1 0.039(2) 0.066(2) 0.036(2) 0.0017(17) 0.0063(15) -0.0096(17)
O2 0.0313(18) 0.055(2) 0.045(2) 0.0157(17) 0.0079(15) -0.0013(15)
O3 0.036(2) 0.085(3) 0.136(4) 0.076(3) 0.047(2) 0.027(2)
O4 0.037(2) 0.060(2) 0.129(4) 0.065(3) 0.040(2) 0.0245(18)
O5 0.0349(19) 0.075(2) 0.0309(18) 0.0143(17) 0.0070(15) 0.0034(18)
O6 0.040(2) 0.089(3) 0.041(2) 0.019(2) 0.0244(17) 0.0019(19)
O7 0.0341(19) 0.066(2) 0.095(3) 0.057(2) 0.036(2) 0.0189(17)
O8 0.0301(19) 0.070(3) 0.131(4) 0.072(3) 0.041(2) 0.0246(18)
O9 0.152(6) 0.074(4) 0.079(4) 0.022(3) 0.025(4) 0.014(4)
O1W 0.057(2) 0.056(2) 0.054(2) 0.0239(19) 0.0171(19) 0.0168(19)

loop_
_atom_type_symbol
_atom_type_description
_atom_type_scat_dispersion_real
_atom_type_scat_dispersion_imag
_atom_type_scat_source
C C 0.0033 0.0016 'International Tables Vol C Tables 4.2.6.8 and 6.1.1.4'
H H 0.0000 0.0000 'International Tables Vol C Tables 4.2.6.8 and 6.1.1.4'
Cd Cd -0.8075 1.2024 'International Tables Vol C Tables 4.2.6.8 and 6.1.1.4'
N N 0.0061 0.0033 'International Tables Vol C Tables 4.2.6.8 and 6.1.1.4'
O O 0.0106 0.0060 'International Tables Vol C Tables 4.2.6.8 and 6.1.1.4'

loop_
_geom_angle_atom_site_label_1
_geom_angle_atom_site_label_2
_geom_angle_atom_site_label_3
_geom_angle
_geom_angle_site_symmetry_1
_geom_angle_site_symmetry_3
O6 Cd1 O5 124.84(13) 2_866 .
O6 Cd1 O2 98.29(13) 2_866 .
O5 Cd1 O2 136.86(12) . .
O6 Cd1 O9 83.9(2) 2_866 .
O5 Cd1 O9 89.32(18) . .
O2 Cd1 O9 95.07(18) . .
O6 Cd1 O1W 98.13(15) 2_866 .
O5 Cd1 O1W 84.22(14) . .
O2 Cd1 O1W 90.99(14) . .
O9 Cd1 O1W 173.26(16) . .
O6 Cd1 O1 152.56(13) 2_866 .
O5 Cd1 O1 82.39(12) . .
O2 Cd1 O1 54.52(12) . .
O9 Cd1 O1 94.0(2) . .
O1W Cd1 O1 87.09(14) . .
O6 Cd1 O6 73.20(13) 2_866 .
O5 Cd1 O6 51.67(11) . .
O2 Cd1 O6 171.43(10) . .
O9 Cd1 O6 85.25(18) . .
O1W Cd1 O6 89.20(14) . .
O1 Cd1 O6 134.04(11) . .
O6 Cd1 C1 125.34(14) 2_866 .
O5 Cd1 C1 109.70(13) . .
O2 Cd1 C1 27.25(13) . .
O9 Cd1 C1 94.05(19) . .
O1W Cd1 C1 89.97(14) . .
O1 Cd1 C1 27.31(13) . .
O6 Cd1 C1 161.32(13) . .
O6 Cd1 C22 99.21(13) 2_866 .
O5 Cd1 C22 25.68(12) . .
O2 Cd1 C22 162.46(13) . .
O9 Cd1 C22 87.84(17) . .
O1W Cd1 C22 85.50(13) . .
O1 Cd1 C22 108.07(12) . .
O6 Cd1 C22 26.01(11) . .
C1 Cd1 C22 135.38(13) . .
O1 C1 O2 121.4(4) . .
O1 C1 C2 119.3(4) . .
O2 C1 C2 119.2(4) . .
O1 C1 Cd1 64.4(2) . .
O2 C1 Cd1 57.1(2) . .
C2 C1 Cd1 172.8(3) . .
C7 C2 C3 119.2(4) . .
C7 C2 C1 120.1(4) . .
C3 C2 C1 120.6(4) . .
C4 C3 C2 119.4(4) . .
C4 C3 H3A 120.3 . .
C2 C3 H3A 120.3 . .
C5 C4 C3 120.4(4) . .
C5 C4 H4A 119.8 . .
C3 C4 H4A 119.8 . .
C6 C5 C4 120.9(4) . .
C6 C5 H5A 119.5 . .
C4 C5 H5A 119.5 . .
C5 C6 C7 118.7(4) . .
C5 C6 C8 120.7(4) . .
C7 C6 C8 120.4(4) . .
C2 C7 C6 121.3(4) . .
C2 C7 H7A 119.4 . .
C6 C7 H7A 119.4 . .
C9 C8 C13 118.2(4) . .
C9 C8 C6 117.3(4) . .
C13 C8 C6 124.5(4) . .
C10 C9 C8 122.0(5) . .
C10 C9 H9A 119.0 . .
C8 C9 H9A 119.0 . .
C11 C10 C9 119.9(5) . .
C11 C10 H10A 120.0 . .
C9 C10 H10A 120.0 . .
C10 C11 C12 120.5(4) . .
C10 C11 H11A 119.7 . .
C12 C11 H11A 119.7 . .
C11 C12 C13 120.1(4) . .
C11 C12 C14 118.3(4) . .
C13 C12 C14 121.5(4) . .
C8 C13 C12 119.2(4) . .
C8 C13 C21 122.0(4) . .
C12 C13 C21 118.8(4) . .
O3 C14 C15 120.9(4) . .
O3 C14 C12 120.3(4) . .
C15 C14 C12 118.8(4) . .
C20 C15 C16 119.7(4) . .
C20 C15 C14 120.0(4) . .
C16 C15 C14 120.2(4) . .
C17 C16 C15 120.2(4) . .
C17 C16 H16A 119.9 . .
C15 C16 H16A 119.9 . .
C16 C17 C18 120.4(5) . .
C16 C17 H17A 119.8 . .
C18 C17 H17A 119.8 . .
C19 C18 C17 120.2(5) . .
C19 C18 H18A 119.9 . .
C17 C18 H18A 119.9 . .
C18 C19 C20 120.4(4) . .
C18 C19 H19A 119.8 . .
C20 C19 H19A 119.8 . .
C19 C20 C15 119.1(4) . .
C19 C20 C21 119.2(4) . .
C15 C20 C21 121.7(4) . .
O4 C21 C20 119.7(4) . .
O4 C21 C13 121.3(4) . .
C20 C21 C13 119.0(3) . .
O6 C22 O5 119.5(4) . .
O6 C22 C23 121.4(4) . .
O5 C22 C23 119.1(4) . .
O6 C22 Cd1 67.5(3) . .
O5 C22 Cd1 52.1(2) . .
C23 C22 Cd1 170.7(3) . .
C24 C23 C28 119.8(4) . .
C24 C23 C22 121.4(4) . .
C28 C23 C22 118.8(4) . .
C23 C24 C25 119.3(4) . .
C23 C24 H24A 120.4 . .
C25 C24 H24A 120.4 . .
C26 C25 C24 120.9(4) . .
C26 C25 H25A 119.6 . .
C24 C25 H25A 119.6 . .
C27 C26 C25 120.0(4) . .
C27 C26 H26A 120.0 . .
C25 C26 H26A 120.0 . .
C28 C27 C26 119.1(4) . .
C28 C27 C29 118.7(4) . .
C26 C27 C29 121.9(4) . .
C27 C28 C23 120.8(4) . .
C27 C28 H28A 119.6 . .
C23 C28 H28A 119.6 . .
C30 C29 C34 119.2(4) . .
C30 C29 C27 116.7(4) . .
C34 C29 C27 124.1(4) . .
C29 C30 C31 121.3(4) . .
C29 C30 H30A 119.3 . .
C31 C30 H30A 119.3 . .
C32 C31 C30 119.6(4) . .
C32 C31 H31A 120.2 . .
C30 C31 H31A 120.2 . .
C31 C32 C33 120.6(4) . .
C31 C32 H32A 119.7 . .
C33 C32 H32A 119.7 . .
C32 C33 C34 120.3(4) . .
C32 C33 C35 117.6(4) . .
C34 C33 C35 122.1(4) . .
C33 C34 C29 118.9(4) . .
C33 C34 C42 119.2(4) . .
C29 C34 C42 121.9(3) . .
O7 C35 C36 120.7(4) . .
O7 C35 C33 121.0(4) . .
C36 C35 C33 118.1(3) . .
C37 C36 C41 119.4(4) . .
C37 C36 C35 119.9(4) . .
C41 C36 C35 120.6(4) . .
C38 C37 C36 119.9(4) . .
C38 C37 H37A 120.0 . .
C36 C37 H37A 120.0 . .
C37 C38 C39 120.4(4) . .
C37 C38 H38A 119.8 . .
C39 C38 H38A 119.8 . .
C40 C39 C38 119.8(4) . .
C40 C39 H39A 120.1 . .
C38 C39 H39A 120.1 . .
C39 C40 C41 120.7(4) . .
C39 C40 H40A 119.7 . .
C41 C40 H40A 119.7 . .
C40 C41 C36 119.7(4) . .
C40 C41 C42 119.6(4) . .
C36 C41 C42 120.7(4) . .
O8 C42 C34 122.5(4) . .
O8 C42 C41 118.7(4) . .
C34 C42 C41 118.8(3) . .
C1 O1 Cd1 88.3(3) . .
C1 O2 Cd1 95.6(3) . .
C22 O5 Cd1 102.2(3) . .
C22 O6 Cd1 166.7(4) . 2_866
C22 O6 Cd1 86.5(3) . .
Cd1 O6 Cd1 106.80(13) 2_866 .
C45 O9 Cd1 117.7(13) . .
Cd1 O1W H1WB 119.9 . .
Cd1 O1W H1WA 120.1 . .
H1WB O1W H1WA 120.0 . .
N1 C44 H44A 109.5 . .
N1 C44 H44B 109.5 . .
H44A C44 H44B 109.5 . .
N1 C44 H44C 109.5 . .
H44A C44 H44C 109.5 . .
H44B C44 H44C 109.5 . .
O9 C45 N1 134(2) . .
O9 C45 H45A 112.9 . .
N1 C45 H45A 112.9 . .
N1 C43 H43A 109.5 . .
N1 C43 H43B 109.5 . .
H43A C43 H43B 109.5 . .
N1 C43 H43C 109.5 . .
H43A C43 H43C 109.5 . .
H43B C43 H43C 109.5 . .
C43 N1 C45 148.4(18) . .
C43 N1 C44 103.0(15) . .
C45 N1 C44 108.6(14) . .

loop_
_geom_bond_atom_site_label_1
_geom_bond_atom_site_label_2
_geom_bond_distance
_geom_bond_site_symmetry_2
Cd1 O6 2.276(3) 2_866
Cd1 O5 2.288(3) .
Cd1 O2 2.306(4) .
Cd1 O9 2.339(6) .
Cd1 O1W 2.347(4) .
Cd1 O1 2.465(3) .
Cd1 O6 2.621(4) .
Cd1 C1 2.732(5) .
Cd1 C22 2.832(5) .
C1 O1 1.254(6) .
C1 O2 1.257(6) .
C1 C2 1.498(6) .
C2 C7 1.386(6) .
C2 C3 1.395(6) .
C3 C4 1.390(7) .
C3 H3A 0.9300 .
C4 C5 1.382(7) .
C4 H4A 0.9300 .
C5 C6 1.375(7) .
C5 H5A 0.9300 .
C6 C7 1.394(6) .
C6 C8 1.500(6) .
C7 H7A 0.9300 .
C8 C9 1.390(6) .
C8 C13 1.409(6) .
C9 C10 1.377(7) .
C9 H9A 0.9300 .
C10 C11 1.369(7) .
C10 H10A 0.9300 .
C11 C12 1.380(6) .
C11 H11A 0.9300 .
C12 C13 1.419(6) .
C12 C14 1.492(6) .
C13 C21 1.492(6) .
C14 O3 1.220(5) .
C14 C15 1.481(6) .
C15 C20 1.393(6) .
C15 C16 1.394(6) .
C16 C17 1.363(7) .
C16 H16A 0.9300 .
C17 C18 1.380(7) .
C17 H17A 0.9300 .
C18 C19 1.374(7) .
C18 H18A 0.9300 .
C19 C20 1.390(6) .
C19 H19A 0.9300 .
C20 C21 1.490(6) .
C21 O4 1.217(5) .
C22 O6 1.244(5) .
C22 O5 1.256(6) .
C22 C23 1.486(6) .
C23 C24 1.380(6) .
C23 C28 1.402(5) .
C24 C25 1.391(6) .
C24 H24A 0.9300 .
C25 C26 1.389(6) .
C25 H25A 0.9300 .
C26 C27 1.389(6) .
C26 H26A 0.9300 .
C27 C28 1.384(6) .
C27 C29 1.508(5) .
C28 H28A 0.9300 .
C29 C30 1.383(6) .
C29 C34 1.408(6) .
C30 C31 1.395(6) .
C30 H30A 0.9300 .
C31 C32 1.367(6) .
C31 H31A 0.9300 .
C32 C33 1.387(6) .
C32 H32A 0.9300 .
C33 C34 1.407(6) .
C33 C35 1.494(6) .
C34 C42 1.483(6) .
C35 O7 1.221(5) .
C35 C36 1.481(6) .
C36 C37 1.391(6) .
C36 C41 1.401(6) .
C37 C38 1.379(7) .
C37 H37A 0.9300 .
C38 C39 1.386(7) .
C38 H38A 0.9300 .
C39 C40 1.374(6) .
C39 H39A 0.9300 .
C40 C41 1.379(6) .
C40 H40A 0.9300 .
C41 C42 1.506(6) .
C42 O8 1.216(5) .
O6 Cd1 2.276(3) 2_866
O9 C45 1.039(18) .
O1W H1WB 0.8500 .
O1W H1WA 0.8500 .
C44 N1 1.519(17) .
C44 H44A 0.9600 .
C44 H44B 0.9600 .
C44 H44C 0.9600 .
C45 N1 1.348(18) .
C45 H45A 0.9300 .
C43 N1 1.249(19) .
C43 H43A 0.9600 .
C43 H43B 0.9600 .
C43 H43C 0.9600 .

loop_
_geom_torsion_atom_site_label_1
_geom_torsion_atom_site_label_2
_geom_torsion_atom_site_label_3
_geom_torsion_atom_site_label_4
_geom_torsion
_geom_torsion_site_symmetry_1
_geom_torsion_site_symmetry_4
O6 Cd1 C1 O1 176.3(3) 2_866 .
O5 Cd1 C1 O1 0.2(3) . .
O2 Cd1 C1 O1 -175.9(5) . .
O9 Cd1 C1 O1 90.9(3) . .
O1W Cd1 C1 O1 -83.7(3) . .
O6 Cd1 C1 O1 3.7(6) . .
C22 Cd1 C1 O1 -0.1(4) . .
O6 Cd1 C1 O2 -7.8(4) 2_866 .
O5 Cd1 C1 O2 176.1(3) . .
O9 Cd1 C1 O2 -93.2(3) . .
O1W Cd1 C1 O2 92.2(3) . .
O1 Cd1 C1 O2 175.9(5) . .
O6 Cd1 C1 O2 179.6(4) . .
C22 Cd1 C1 O2 175.8(3) . .
O6 Cd1 C1 C2 54(3) 2_866 .
O5 Cd1 C1 C2 -122(3) . .
O2 Cd1 C1 C2 61(3) . .
O9 Cd1 C1 C2 -32(3) . .
O1W Cd1 C1 C2 154(3) . .
O1 Cd1 C1 C2 -123(3) . .
O6 Cd1 C1 C2 -119(3) . .
C22 Cd1 C1 C2 -123(3) . .
O1 C1 C2 C7 -4.0(7) . .
O2 C1 C2 C7 173.1(4) . .
Cd1 C1 C2 C7 115(3) . .
O1 C1 C2 C3 179.1(4) . .
O2 C1 C2 C3 -3.8(7) . .
Cd1 C1 C2 C3 -61(3) . .
C7 C2 C3 C4 1.0(7) . .
C1 C2 C3 C4 178.0(4) . .
C2 C3 C4 C5 -2.3(7) . .
C3 C4 C5 C6 1.1(7) . .
C4 C5 C6 C7 1.3(7) . .
C4 C5 C6 C8 177.1(4) . .
C3 C2 C7 C6 1.4(7) . .
C1 C2 C7 C6 -175.6(4) . .
C5 C6 C7 C2 -2.5(7) . .
C8 C6 C7 C2 -178.3(4) . .
C5 C6 C8 C9 -79.6(6) . .
C7 C6 C8 C9 96.2(5) . .
C5 C6 C8 C13 100.1(5) . .
C7 C6 C8 C13 -84.1(6) . .
C13 C8 C9 C10 0.4(8) . .
C6 C8 C9 C10 -179.9(5) . .
C8 C9 C10 C11 0.9(9) . .
C9 C10 C11 C12 -2.2(9) . .
C10 C11 C12 C13 2.1(8) . .
C10 C11 C12 C14 180.0(5) . .
C9 C8 C13 C12 -0.5(7) . .
C6 C8 C13 C12 179.8(4) . .
C9 C8 C13 C21 179.7(4) . .
C6 C8 C13 C21 0.0(7) . .
C11 C12 C13 C8 -0.7(7) . .
C14 C12 C13 C8 -178.6(4) . .
C11 C12 C13 C21 179.1(4) . .
C14 C12 C13 C21 1.3(7) . .
C11 C12 C14 O3 1.4(8) . .
C13 C12 C14 O3 179.3(5) . .
C11 C12 C14 C15 -178.4(5) . .
C13 C12 C14 C15 -0.6(7) . .
O3 C14 C15 C20 178.6(5) . .
C12 C14 C15 C20 -1.6(7) . .
O3 C14 C15 C16 -1.4(8) . .
C12 C14 C15 C16 178.4(5) . .
C20 C15 C16 C17 -1.5(8) . .
C14 C15 C16 C17 178.5(5) . .
C15 C16 C17 C18 0.1(8) . .
C16 C17 C18 C19 1.0(9) . .
C17 C18 C19 C20 -0.7(9) . .
C18 C19 C20 C15 -0.7(7) . .
C18 C19 C20 C21 178.2(5) . .
C16 C15 C20 C19 1.8(7) . .
C14 C15 C20 C19 -178.2(4) . .
C16 C15 C20 C21 -177.1(4) . .
C14 C15 C20 C21 2.9(7) . .
C19 C20 C21 O4 -2.6(7) . .
C15 C20 C21 O4 176.3(5) . .
C19 C20 C21 C13 179.0(4) . .
C15 C20 C21 C13 -2.1(7) . .
C8 C13 C21 O4 1.4(7) . .
C12 C13 C21 O4 -178.4(5) . .
C8 C13 C21 C20 179.8(4) . .
C12 C13 C21 C20 0.0(6) . .
O6 Cd1 C22 O6 0.1(4) 2_866 .
O5 Cd1 C22 O6 176.5(5) . .
O2 Cd1 C22 O6 -176.4(4) . .
O9 Cd1 C22 O6 83.6(3) . .
O1W Cd1 C22 O6 -97.5(3) . .
O1 Cd1 C22 O6 177.1(3) . .
C1 Cd1 C22 O6 177.2(3) . .
O6 Cd1 C22 O5 -176.4(3) 2_866 .
O2 Cd1 C22 O5 7.1(6) . .
O9 Cd1 C22 O5 -92.9(4) . .
O1W Cd1 C22 O5 86.0(3) . .
O1 Cd1 C22 O5 0.6(3) . .
O6 Cd1 C22 O5 -176.5(5) . .
C1 Cd1 C22 O5 0.7(4) . .
O6 Cd1 C22 C23 162.1(18) 2_866 .
O5 Cd1 C22 C23 -21.4(17) . .
O2 Cd1 C22 C23 -14(2) . .
O9 Cd1 C22 C23 -114.4(18) . .
O1W Cd1 C22 C23 64.6(18) . .
O1 Cd1 C22 C23 -20.8(19) . .
O6 Cd1 C22 C23 162(2) . .
C1 Cd1 C22 C23 -20.8(19) . .
O6 C22 C23 C24 12.1(7) . .
O5 C22 C23 C24 -167.7(4) . .
Cd1 C22 C23 C24 -148.4(16) . .
O6 C22 C23 C28 -168.3(4) . .
O5 C22 C23 C28 11.9(6) . .
Cd1 C22 C23 C28 31(2) . .
C28 C23 C24 C25 -1.3(6) . .
C22 C23 C24 C25 178.4(4) . .
C23 C24 C25 C26 2.1(7) . .
C24 C25 C26 C27 -0.2(7) . .
C25 C26 C27 C28 -2.6(6) . .
C25 C26 C27 C29 -177.0(4) . .
C26 C27 C28 C23 3.4(6) . .
C29 C27 C28 C23 178.0(4) . .
C24 C23 C28 C27 -1.5(6) . .
C22 C23 C28 C27 178.9(4) . .
C28 C27 C29 C30 -76.4(5) . .
C26 C27 C29 C30 98.1(5) . .
C28 C27 C29 C34 100.9(5) . .
C26 C27 C29 C34 -84.7(5) . .
C34 C29 C30 C31 1.5(7) . .
C27 C29 C30 C31 178.8(4) . .
C29 C30 C31 C32 -1.7(8) . .
C30 C31 C32 C33 -0.3(7) . .
C31 C32 C33 C34 2.5(7) . .
C31 C32 C33 C35 -176.7(4) . .
C32 C33 C34 C29 -2.7(6) . .
C35 C33 C34 C29 176.4(4) . .
C32 C33 C34 C42 177.9(4) . .
C35 C33 C34 C42 -3.0(6) . .
C30 C29 C34 C33 0.7(6) . .
C27 C29 C34 C33 -176.4(4) . .
C30 C29 C34 C42 -179.9(4) . .
C27 C29 C34 C42 3.0(6) . .
C32 C33 C35 O7 2.6(7) . .
C34 C33 C35 O7 -176.5(5) . .
C32 C33 C35 C36 178.0(4) . .
C34 C33 C35 C36 -1.1(6) . .
O7 C35 C36 C37 -0.7(7) . .
C33 C35 C36 C37 -176.2(4) . .
O7 C35 C36 C41 176.3(5) . .
C33 C35 C36 C41 0.9(6) . .
C41 C36 C37 C38 -0.7(8) . .
C35 C36 C37 C38 176.5(5) . .
C36 C37 C38 C39 0.5(9) . .
C37 C38 C39 C40 0.1(9) . .
C38 C39 C40 C41 -0.4(8) . .
C39 C40 C41 C36 0.2(7) . .
C39 C40 C41 C42 -179.9(4) . .
C37 C36 C41 C40 0.3(7) . .
C35 C36 C41 C40 -176.8(4) . .
C37 C36 C41 C42 -179.6(4) . .
C35 C36 C41 C42 3.3(6) . .
C33 C34 C42 O8 -172.6(5) . .
C29 C34 C42 O8 8.0(7) . .
C33 C34 C42 C41 7.1(6) . .
C29 C34 C42 C41 -172.3(4) . .
C40 C41 C42 O8 -7.5(7) . .
C36 C41 C42 O8 172.4(5) . .
C40 C41 C42 C34 172.8(4) . .
C36 C41 C42 C34 -7.4(6) . .
O2 C1 O1 Cd1 -4.0(5) . .
C2 C1 O1 Cd1 173.0(4) . .
O6 Cd1 O1 C1 -6.5(5) 2_866 .
O5 Cd1 O1 C1 -179.8(3) . .
O2 Cd1 O1 C1 2.3(3) . .
O9 Cd1 O1 C1 -91.1(3) . .
O1W Cd1 O1 C1 95.6(3) . .
O6 Cd1 O1 C1 -178.3(3) . .
C22 Cd1 O1 C1 179.9(3) . .
O1 C1 O2 Cd1 4.3(5) . .
C2 C1 O2 Cd1 -172.7(4) . .
O6 Cd1 O2 C1 173.6(3) 2_866 .
O5 Cd1 O2 C1 -5.4(4) . .
O9 Cd1 O2 C1 89.0(3) . .
O1W Cd1 O2 C1 -88.0(3) . .
O1 Cd1 O2 C1 -2.3(3) . .
O6 Cd1 O2 C1 -179(38) . .
C22 Cd1 O2 C1 -9.9(6) . .
O6 C22 O5 Cd1 -3.7(5) . .
C23 C22 O5 Cd1 176.1(3) . .
O6 Cd1 O5 C22 4.3(4) 2_866 .
O2 Cd1 O5 C22 -176.9(3) . .
O9 Cd1 O5 C22 86.4(4) . .
O1W Cd1 O5 C22 -91.6(3) . .
O1 Cd1 O5 C22 -179.4(3) . .
O6 Cd1 O5 C22 1.9(3) . .
C1 Cd1 O5 C22 -179.5(3) . .
O5 C22 O6 Cd1 -176.5(14) . 2_866
C23 C22 O6 Cd1 4(2) . 2_866
Cd1 C22 O6 Cd1 -180(100) . 2_866
O5 C22 O6 Cd1 3.2(5) . .
C23 C22 O6 Cd1 -176.6(4) . .
O6 Cd1 O6 C22 -179.9(4) 2_866 .
O5 Cd1 O6 C22 -1.9(3) . .
O2 Cd1 O6 C22 172.7(8) . .
O9 Cd1 O6 C22 -94.8(3) . .
O1W Cd1 O6 C22 81.3(3) . .
O1 Cd1 O6 C22 -3.8(4) . .
C1 Cd1 O6 C22 -6.2(6) . .
O6 Cd1 O6 Cd1 0.0 2_866 2_866
O5 Cd1 O6 Cd1 178.0(3) . 2_866
O2 Cd1 O6 Cd1 -7.4(10) . 2_866
O9 Cd1 O6 Cd1 85.1(2) . 2_866
O1W Cd1 O6 Cd1 -98.74(18) . 2_866
O1 Cd1 O6 Cd1 176.09(15) . 2_866
C1 Cd1 O6 Cd1 173.7(3) . 2_866
C22 Cd1 O6 Cd1 179.9(4) . 2_866
O6 Cd1 O9 C45 173.0(13) 2_866 .
O5 Cd1 O9 C45 47.9(13) . .
O2 Cd1 O9 C45 -89.1(13) . .
O1W Cd1 O9 C45 65(2) . .
O1 Cd1 O9 C45 -34.4(13) . .
O6 Cd1 O9 C45 99.5(13) . .
C1 Cd1 O9 C45 -61.8(13) . .
C22 Cd1 O9 C45 73.5(13) . .
Cd1 O9 C45 N1 -169.3(18) . .
O9 C45 N1 C43 -178(3) . .
O9 C45 N1 C44 3(3) . .
